data_4344851
loop_
_publ_author_name
'Lysenko, Andrey B.'
'Senchyk, Ganna A.'
'Lukashuk, Liliana V.'
'Domasevitch, Konstantin V.'
'Handke, Marcel'
'Lincke, J\"org'
'Krautscheid, Harald'
'Rusanov, Eduard B.'
'Kr\"amer, Karl W'
'Decurtins, Silvio'
'Liu, Shi-Xia'

_publ_section_title
;
 Composition Space Analysis in the Development of Copper Molybdate Hybrids
 Decorated by a Bifunctional Pyrazolyl/1,2,4-Triazole Ligand.
;
_journal_issue 1
_journal_name_full 'Inorganic chemistry'
_journal_page_first 239
_journal_paper_doi 10.1021/acs.inorgchem.5b02188
_journal_volume 55
_journal_year 2015
_chemical_formula_moiety 'C28 H40 Cu4 Mo8 N20 O30, 6(H2 O)'
_chemical_formula_sum 'C28 H52 Cu4 Mo8 N20 O36'
_chemical_formula_weight 2266.58
_chemical_name_systematic
;
poly-[tetrakis-(4-(3,5-Dimethylpyrazol-4-yl)-1,2,4-triazole)-
tetrahydroxido-tetracopper(II) octamolybdate(VI) Hexahydrate] 
;
_space_group_IT_number 2
_space_group_name_Hall '-P 1'
_symmetry_cell_setting triclinic
_symmetry_Int_Tables_number 2
_symmetry_space_group_name_Hall '-P 1'
_symmetry_space_group_name_H-M 'P -1'
_atom_sites_solution_hydrogens geom
_atom_sites_solution_primary direct
_atom_sites_solution_secondary difmap
_audit_creation_method SHELXL-97
_cell_angle_alpha 85.739(7)
_cell_angle_beta 83.475(7)
_cell_angle_gamma 69.563(6)
_cell_formula_units_Z 2
_cell_length_a 10.7634(8)
_cell_length_b 12.7047(11)
_cell_length_c 24.903(2)
_cell_measurement_reflns_used 26044
_cell_measurement_temperature 173(2)
_cell_measurement_theta_max 25.68
_cell_measurement_theta_min 4.54
_cell_volume 3168.2(5)
_computing_cell_refinement 'SAINT (Bruker, 2008)'
_computing_data_collection 'APEX2 (Bruker, 2008)'
_computing_data_reduction 'SAINT (Bruker, 2008)'
_computing_molecular_graphics 'Diamond 2.1e (Brandenburg, 1999)'
_computing_publication_material 'WinGX 1.70.01 (Farrugia, 1999)'
_computing_structure_refinement 'SHELXL-97 (Sheldrick, 2008)'
_computing_structure_solution 'SHELXS-97 (Sheldrick, 2008)'
_diffrn_ambient_temperature 173(2)
_diffrn_measured_fraction_theta_full 0.987
_diffrn_measured_fraction_theta_max 0.987
_diffrn_measurement_device_type 'Bruker APEX2 area-detector diffractometer'
_diffrn_measurement_method '\w scans'
_diffrn_radiation_monochromator graphite
_diffrn_radiation_source 'fine-focus sealed tube'
_diffrn_radiation_type MoK\a
_diffrn_radiation_wavelength 0.71073
_diffrn_reflns_av_R_equivalents 0.0729
_diffrn_reflns_av_sigmaI/netI 0.1487
_diffrn_reflns_limit_h_max 12
_diffrn_reflns_limit_h_min -13
_diffrn_reflns_limit_k_max 15
_diffrn_reflns_limit_k_min -15
_diffrn_reflns_limit_l_max 29
_diffrn_reflns_limit_l_min -30
_diffrn_reflns_number 26044
_diffrn_reflns_theta_full 25.68
_diffrn_reflns_theta_max 25.68
_diffrn_reflns_theta_min 4.54
_diffrn_standards_decay_% 0
_exptl_absorpt_coefficient_mu 2.944
_exptl_absorpt_correction_T_max 0.8431
_exptl_absorpt_correction_T_min 0.7189
_exptl_absorpt_correction_type empirical
_exptl_absorpt_process_details 'SADABS (Bruker, 2008)'
_exptl_crystal_colour blue
_exptl_crystal_density_diffrn 2.376
_exptl_crystal_density_method 'not measured'
_exptl_crystal_description prism
_exptl_crystal_F_000 2200
_exptl_crystal_size_max 0.12
_exptl_crystal_size_mid 0.09
_exptl_crystal_size_min 0.06
_platon_squeeze_details
;
;
_refine_diff_density_max 1.666
_refine_diff_density_min -1.887
_refine_diff_density_rms 0.218
_refine_ls_extinction_method none
_refine_ls_goodness_of_fit_ref 0.871
_refine_ls_hydrogen_treatment constr
_refine_ls_matrix_type full
_refine_ls_number_parameters 811
_refine_ls_number_reflns 11881
_refine_ls_number_restraints 80
_refine_ls_restrained_S_all 0.870
_refine_ls_R_factor_all 0.1425
_refine_ls_R_factor_gt 0.0664
_refine_ls_shift/su_max 0.001
_refine_ls_shift/su_mean 0.000
_refine_ls_structure_factor_coef Fsqd
_refine_ls_weighting_details 'calc w=1/[\s^2^(Fo^2^)+(0.0842P)^2^+0.0000P] where P=(Fo^2^+2Fc^2^)/3'
_refine_ls_weighting_scheme calc
_refine_ls_wR_factor_gt 0.1617
_refine_ls_wR_factor_ref 0.1851
_reflns_number_gt 5176
_reflns_number_total 11881
_reflns_threshold_expression >2sigma(I)
_cod_data_source_file ic5b02188_si_002.cif
_cod_data_source_block (4)
_cod_depositor_comments
;
The following automatic conversions were performed:

'_symmetry_cell_setting' value 'Triclinic' changed to 'triclinic'
according to
/usr/data/users/saulius/crontab/automatic-downloads/current/ACS/lib/dictionaries/cif_core.dic
dictionary named 'cif_core.dic' version 2.4.2 from 2011-04-26.

Automatic conversion script
Id: cif_fix_values 4268 2015-11-12 08:31:59Z antanas 

The following automatic conversions were performed:

data name '_iucr_refine_instruction_details' was replaced with
'_iucr_refine_instructions_details' as specified in the replacement
file 'data/replacement-values/replacement_tags.lst'.

Automatic conversion script
Id: cif_correct_tags 9268 2022-04-12 08:56:07Z antanas 
;
_cod_original_cell_volume 3168.2(4)
_cod_database_code 4344851

loop_
_symmetry_equiv_pos_as_xyz
'x, y, z'
'-x, -y, -z'

loop_
_atom_site_label
_atom_site_type_symbol
_atom_site_fract_x
_atom_site_fract_y
_atom_site_fract_z
_atom_site_U_iso_or_equiv
_atom_site_adp_type
_atom_site_occupancy
_atom_site_symmetry_multiplicity
_atom_site_calc_flag
_atom_site_refinement_flags
Cu1 Cu 0.76401(17) 0.26527(13) 0.25034(7) 0.0256(4) Uani 1 1 d .
Cu2 Cu 0.48323(16) 0.49920(12) 0.25040(7) 0.0277(4) Uani 1 1 d .
Cu3 Cu 0.25581(16) 0.76264(13) 0.24954(7) 0.0250(4) Uani 1 1 d .
Cu4 Cu 0.03313(16) 1.02557(12) 0.24937(7) 0.0271(4) Uani 1 1 d .
Mo1 Mo 0.83031(12) 0.53137(9) 0.28842(5) 0.0302(3) Uani 1 1 d .
Mo2 Mo 0.99150(12) 0.64046(10) 0.35610(5) 0.0299(3) Uani 1 1 d .
Mo3 Mo 0.75464(12) 0.88331(9) 0.34777(5) 0.0279(3) Uani 1 1 d .
Mo4 Mo 0.59489(11) 0.77151(9) 0.28172(5) 0.0251(3) Uani 1 1 d .
Mo5 Mo 0.68512(12) 0.99611(9) 0.22046(5) 0.0295(3) Uani 1 1 d .
Mo6 Mo 0.52605(12) 0.88669(10) 0.15261(5) 0.0320(3) Uani 1 1 d .
Mo7 Mo 0.76281(12) 0.64267(10) 0.16110(5) 0.0298(3) Uani 1 1 d .
Mo8 Mo 0.92083(11) 0.75624(9) 0.22672(5) 0.0263(3) Uani 1 1 d .
O1 O 0.8898(8) 0.1434(6) 0.2875(4) 0.027(2) Uani 1 1 d .
H1O H 0.8446 0.1107 0.3080 0.041 Uiso 1 1 d R
O2 O 0.6301(9) 0.3848(7) 0.2134(3) 0.032(2) Uani 1 1 d .
H2O H 0.6732 0.4203 0.1936 0.048 Uiso 1 1 d R
O3 O 0.3515(8) 0.6225(7) 0.2872(4) 0.031(2) Uani 1 1 d .
H3O H 0.2974 0.5994 0.3081 0.047 Uiso 1 1 d R
O4 O 0.1602(8) 0.8992(6) 0.2134(3) 0.0205(19) Uani 1 1 d .
H4O H 0.2156 0.9218 0.1931 0.031 Uiso 1 1 d R
O5 O 0.7988(8) 0.7169(7) 0.3041(3) 0.0213(19) Uani 1 1 d .
O6 O 0.9977(8) 0.5210(7) 0.3120(4) 0.034(2) Uani 1 1 d .
O7 O 0.7454(10) 0.5115(7) 0.3482(4) 0.038(2) Uani 1 1 d .
O8 O 0.8722(8) 0.4081(7) 0.2572(4) 0.038(3) Uani 1 1 d .
O9 O 0.9325(8) 0.8016(6) 0.3591(4) 0.028(2) Uani 1 1 d .
O10 O 0.9127(10) 0.6090(8) 0.4125(4) 0.045(3) Uani 1 1 d .
O11 O 1.1539(8) 0.5998(8) 0.3703(4) 0.038(2) Uani 1 1 d .
O12 O 0.6119(8) 0.9135(7) 0.2992(3) 0.026(2) Uani 1 1 d .
O13 O 0.6722(9) 0.8482(8) 0.4046(4) 0.037(2) Uani 1 1 d .
O14 O 0.7490(10) 1.0157(8) 0.3592(4) 0.041(3) Uani 1 1 d .
O15 O 0.6739(9) 0.6239(7) 0.2494(4) 0.033(2) Uani 1 1 d .
O16 O 0.4646(8) 0.8258(7) 0.2411(4) 0.031(2) Uani 1 1 d .
O17 O 0.5260(8) 0.7422(7) 0.3427(4) 0.034(2) Uani 1 1 d .
O18 O 0.7166(8) 0.8111(7) 0.2043(4) 0.028(2) Uani 1 1 d .
O19 O 0.5216(8) 1.0055(7) 0.1960(4) 0.034(2) Uani 1 1 d .
O20 O 0.7687(10) 1.0145(8) 0.1610(4) 0.041(3) Uani 1 1 d .
O21 O 0.6436(10) 1.1209(7) 0.2523(4) 0.046(3) Uani 1 1 d .
O22 O 0.5837(9) 0.7273(8) 0.1476(4) 0.037(2) Uani 1 1 d .
O23 O 0.3661(9) 0.9281(7) 0.1380(4) 0.046(3) Uani 1 1 d .
O24 O 0.6144(10) 0.9151(8) 0.0948(4) 0.045(3) Uani 1 1 d .
O25 O 0.9061(8) 0.6124(6) 0.2120(4) 0.027(2) Uani 1 1 d .
O26 O 0.7705(9) 0.5105(7) 0.1504(4) 0.041(3) Uani 1 1 d .
O27 O 0.8489(9) 0.6780(8) 0.1054(4) 0.039(2) Uani 1 1 d .
O28 O 0.8483(8) 0.9038(6) 0.2572(3) 0.025(2) Uani 1 1 d .
O29 O 1.0547(8) 0.6990(7) 0.2673(4) 0.030(2) Uani 1 1 d .
O30 O 0.9893(9) 0.7873(7) 0.1651(4) 0.031(2) Uani 1 1 d .
N1 N 0.6561(11) 0.3237(8) 0.3194(4) 0.025(3) Uani 1 1 d .
N2 N 0.5416(10) 0.4156(8) 0.3196(5) 0.032(3) Uani 1 1 d .
N3 N 0.5738(10) 0.3637(8) 0.4034(4) 0.0304(19) Uani 1 1 d U
N4 N 0.5966(12) 0.3629(9) 0.5455(5) 0.037(3) Uani 1 1 d .
N5 N 0.4974(14) 0.3244(10) 0.5439(5) 0.048(4) Uani 1 1 d .
H5 H 0.4532 0.3056 0.5727 0.058 Uiso 1 1 calc R
N6 N 0.8631(10) 0.2053(8) 0.1814(4) 0.027(3) Uani 1 1 d .
N7 N 0.9705(11) 0.1034(8) 0.1808(5) 0.031(3) Uani 1 1 d .
N8 N 0.9277(10) 0.1580(9) 0.0967(4) 0.028(3) Uani 1 1 d .
N9 N 0.9854(12) 0.1938(10) -0.0450(5) 0.039(3) Uani 1 1 d .
H9 H 1.0227 0.2171 -0.0746 0.046 Uiso 1 1 calc R
N10 N 0.8959(11) 0.1396(9) -0.0457(5) 0.034(3) Uani 1 1 d .
N11 N 0.4240(10) 0.5766(8) 0.1809(4) 0.027(3) Uani 1 1 d .
N12 N 0.3212(10) 0.6812(8) 0.1813(5) 0.028(3) Uani 1 1 d .
N13 N 0.3813(10) 0.6296(9) 0.0977(4) 0.0289(19) Uani 1 1 d U
N14 N 0.4334(11) 0.6679(9) -0.0447(5) 0.035(3) Uani 1 1 d .
H14 H 0.4666 0.6933 -0.0747 0.043 Uiso 1 1 calc R
N15 N 0.3486(12) 0.6076(9) -0.0431(5) 0.040(3) Uani 1 1 d .
N16 N 0.1941(9) 0.8405(7) 0.3181(4) 0.021(2) Uani 1 1 d .
N17 N 0.1020(10) 0.9491(8) 0.3178(4) 0.026(3) Uani 1 1 d .
N18 N 0.1618(10) 0.8968(9) 0.4001(5) 0.031(3) Uani 1 1 d .
N19 N 0.2298(14) 0.9177(9) 0.5317(6) 0.046(3) Uani 1 1 d .
H19 H 0.2748 0.9323 0.5558 0.055 Uiso 1 1 calc R
N20 N 0.1314(14) 0.8737(10) 0.5464(5) 0.047(4) Uani 1 1 d .
C1 C 0.6761(13) 0.2928(10) 0.3701(5) 0.029(3) Uani 1 1 d .
H1 H 0.7490 0.2315 0.3820 0.035 Uiso 1 1 calc R
C2 C 0.4977(13) 0.4379(10) 0.3693(5) 0.028(2) Uani 1 1 d U
H2 H 0.4207 0.4996 0.3803 0.034 Uiso 1 1 calc R
C3 C 0.7484(15) 0.4259(12) 0.4811(6) 0.044(3) Uani 1 1 d U
H3A H 0.7612 0.4613 0.5126 0.066 Uiso 1 1 calc R
H3B H 0.7287 0.4811 0.4508 0.066 Uiso 1 1 calc R
H3C H 0.8298 0.3630 0.4709 0.066 Uiso 1 1 calc R
C4 C 0.6377(15) 0.3844(11) 0.4943(6) 0.035(2) Uani 1 1 d U
C5 C 0.5625(14) 0.3533(10) 0.4605(6) 0.0324(19) Uani 1 1 d U
C6 C 0.4718(14) 0.3173(11) 0.4911(6) 0.035(2) Uani 1 1 d U
C7 C 0.355(2) 0.2821(16) 0.4745(7) 0.075(6) Uani 1 1 d .
H7A H 0.2696 0.3423 0.4830 0.112 Uiso 1 1 calc R
H7B H 0.3545 0.2129 0.4947 0.112 Uiso 1 1 calc R
H7C H 0.3677 0.2694 0.4357 0.112 Uiso 1 1 calc R
C8 C 0.8484(14) 0.2336(9) 0.1300(5) 0.030(3) Uani 1 1 d .
H8 H 0.7860 0.3026 0.1181 0.036 Uiso 1 1 calc R
C9 C 1.0036(14) 0.0768(11) 0.1304(5) 0.031(3) Uani 1 1 d .
H9A H 1.0716 0.0097 0.1186 0.037 Uiso 1 1 calc R
C10 C 1.111(2) 0.263(2) 0.0200(8) 0.098(8) Uani 1 1 d .
H10A H 1.1087 0.2638 0.0594 0.147 Uiso 1 1 calc R
H10B H 1.0868 0.3396 0.0047 0.147 Uiso 1 1 calc R
H10C H 1.2012 0.2185 0.0052 0.147 Uiso 1 1 calc R
C11 C 1.0115(16) 0.2085(12) 0.0055(6) 0.042(4) Uani 1 1 d .
C12 C 0.9327(14) 0.1626(10) 0.0388(6) 0.029(3) Uani 1 1 d .
C13 C 0.8664(12) 0.1186(9) 0.0061(5) 0.022(3) Uani 1 1 d .
C14 C 0.7737(15) 0.0573(12) 0.0237(6) 0.044(4) Uani 1 1 d .
H14A H 0.7560 0.0244 -0.0077 0.065 Uiso 1 1 calc R
H14B H 0.6899 0.1096 0.0402 0.065 Uiso 1 1 calc R
H14C H 0.8136 -0.0025 0.0502 0.065 Uiso 1 1 calc R
C15 C 0.2928(13) 0.7112(11) 0.1326(6) 0.032(3) Uani 1 1 d .
H15 H 0.2238 0.7772 0.1218 0.038 Uiso 1 1 calc R
C16 C 0.4549(12) 0.5511(11) 0.1316(5) 0.030(2) Uani 1 1 d U
H16 H 0.5227 0.4838 0.1199 0.036 Uiso 1 1 calc R
C17 C 0.5410(15) 0.7543(15) 0.0130(7) 0.059(5) Uani 1 1 d .
H17A H 0.5986 0.7557 -0.0203 0.088 Uiso 1 1 calc R
H17B H 0.5961 0.7230 0.0430 0.088 Uiso 1 1 calc R
H17C H 0.4819 0.8310 0.0209 0.088 Uiso 1 1 calc R
C18 C 0.4599(13) 0.6835(11) 0.0060(6) 0.033(2) Uani 1 1 d U
C19 C 0.3859(13) 0.6327(11) 0.0401(6) 0.0313(19) Uani 1 1 d U
C20 C 0.3174(14) 0.5862(11) 0.0105(6) 0.035(2) Uani 1 1 d U
C21 C 0.2257(15) 0.5285(13) 0.0296(7) 0.049(3) Uani 1 1 d U
H21A H 0.1369 0.5838 0.0383 0.074 Uiso 1 1 calc R
H21B H 0.2561 0.4823 0.0620 0.074 Uiso 1 1 calc R
H21C H 0.2219 0.4803 0.0013 0.074 Uiso 1 1 calc R
C22 C 0.2269(12) 0.8139(9) 0.3671(5) 0.026(3) Uani 1 1 d .
H22 H 0.2896 0.7441 0.3779 0.031 Uiso 1 1 calc R
C23 C 0.0828(14) 0.9825(11) 0.3683(5) 0.033(3) Uani 1 1 d .
H23 H 0.0246 1.0535 0.3806 0.040 Uiso 1 1 calc R
C24 C 0.3509(16) 0.9868(13) 0.4575(7) 0.055(5) Uani 1 1 d .
H24A H 0.3726 1.0243 0.4863 0.082 Uiso 1 1 calc R
H24B H 0.3148 1.0420 0.4286 0.082 Uiso 1 1 calc R
H24C H 0.4317 0.9280 0.4429 0.082 Uiso 1 1 calc R
C25 C 0.2544(16) 0.9375(11) 0.4789(6) 0.037(4) Uani 1 1 d .
C26 C 0.1654(16) 0.8989(11) 0.4574(6) 0.041(4) Uani 1 1 d .
C27 C 0.0940(14) 0.8623(11) 0.4978(6) 0.034(4) Uani 1 1 d .
C28 C -0.0152(15) 0.8171(12) 0.4941(7) 0.053(5) Uani 1 1 d .
H28A H -0.0959 0.8788 0.4851 0.079 Uiso 1 1 calc R
H28B H -0.0333 0.7814 0.5290 0.079 Uiso 1 1 calc R
H28C H 0.0116 0.7616 0.4659 0.079 Uiso 1 1 calc R

loop_
_atom_site_aniso_label
_atom_site_aniso_U_11
_atom_site_aniso_U_22
_atom_site_aniso_U_33
_atom_site_aniso_U_23
_atom_site_aniso_U_13
_atom_site_aniso_U_12
Cu1 0.0263(8) 0.0223(7) 0.0203(9) -0.0046(6) -0.0035(7) 0.0028(6)
Cu2 0.0268(9) 0.0235(8) 0.0249(10) -0.0032(7) -0.0035(8) 0.0020(7)
Cu3 0.0226(8) 0.0229(7) 0.0209(9) -0.0048(6) -0.0026(7) 0.0039(6)
Cu4 0.0318(10) 0.0208(8) 0.0200(10) -0.0034(7) -0.0002(8) 0.0019(7)
Mo1 0.0341(7) 0.0294(6) 0.0310(8) -0.0004(5) -0.0066(6) -0.0150(6)
Mo2 0.0279(7) 0.0351(7) 0.0291(8) -0.0027(5) -0.0040(6) -0.0131(6)
Mo3 0.0282(7) 0.0325(6) 0.0238(7) -0.0056(5) -0.0015(6) -0.0108(6)
Mo4 0.0214(6) 0.0319(6) 0.0241(7) -0.0022(5) -0.0016(5) -0.0118(5)
Mo5 0.0327(7) 0.0275(6) 0.0310(8) -0.0003(5) -0.0070(6) -0.0128(6)
Mo6 0.0327(7) 0.0371(7) 0.0295(8) 0.0007(6) -0.0065(6) -0.0156(6)
Mo7 0.0320(7) 0.0345(7) 0.0264(8) -0.0040(5) -0.0033(6) -0.0151(6)
Mo8 0.0241(7) 0.0326(6) 0.0248(7) -0.0047(5) -0.0008(5) -0.0126(5)
O1 0.025(5) 0.020(4) 0.032(6) -0.002(4) -0.010(4) 0.000(4)
O2 0.038(6) 0.026(5) 0.017(5) 0.003(4) 0.001(4) 0.006(4)
O3 0.028(5) 0.025(5) 0.031(6) -0.002(4) -0.001(4) 0.002(4)
O4 0.018(4) 0.014(4) 0.021(5) 0.003(3) -0.001(4) 0.005(3)
O5 0.026(5) 0.036(5) 0.011(5) -0.004(4) 0.005(4) -0.023(4)
O6 0.026(5) 0.028(5) 0.043(7) -0.005(4) 0.004(5) -0.005(4)
O7 0.054(7) 0.039(5) 0.032(6) 0.009(4) -0.015(5) -0.029(5)
O8 0.025(5) 0.025(5) 0.060(8) 0.001(5) -0.009(5) -0.004(4)
O9 0.024(5) 0.026(5) 0.034(6) -0.002(4) -0.004(4) -0.008(4)
O10 0.050(7) 0.061(7) 0.033(7) -0.004(5) 0.004(5) -0.033(6)
O11 0.023(5) 0.050(6) 0.038(7) 0.008(5) -0.006(5) -0.009(5)
O12 0.025(5) 0.031(5) 0.022(5) 0.001(4) -0.005(4) -0.011(4)
O13 0.036(6) 0.055(6) 0.022(6) 0.001(5) 0.004(5) -0.019(5)
O14 0.062(7) 0.049(6) 0.022(6) -0.012(5) 0.002(5) -0.033(5)
O15 0.039(6) 0.032(5) 0.041(7) -0.012(4) -0.006(5) -0.023(4)
O16 0.028(5) 0.037(5) 0.030(6) -0.009(4) 0.003(4) -0.013(4)
O17 0.027(5) 0.042(5) 0.035(6) 0.002(4) 0.005(5) -0.015(4)
O18 0.023(5) 0.027(5) 0.032(6) -0.004(4) -0.006(4) -0.003(4)
O19 0.030(5) 0.041(5) 0.028(6) -0.002(4) -0.013(5) -0.005(4)
O20 0.054(7) 0.057(6) 0.022(6) 0.012(5) -0.006(5) -0.033(6)
O21 0.071(8) 0.028(5) 0.046(7) 0.014(5) -0.019(6) -0.024(5)
O22 0.045(6) 0.058(6) 0.024(6) -0.007(5) -0.011(5) -0.032(5)
O23 0.044(6) 0.038(6) 0.068(8) -0.002(5) -0.028(6) -0.024(5)
O24 0.054(7) 0.052(6) 0.034(7) 0.004(5) 0.011(5) -0.030(6)
O25 0.029(5) 0.021(4) 0.030(6) -0.001(4) -0.010(4) -0.004(4)
O26 0.027(5) 0.037(5) 0.055(8) -0.002(5) -0.014(5) -0.004(4)
O27 0.039(6) 0.057(6) 0.030(6) -0.001(5) -0.003(5) -0.027(5)
O28 0.034(5) 0.026(4) 0.007(5) 0.008(3) -0.006(4) -0.001(4)
O29 0.028(5) 0.038(5) 0.030(6) -0.006(4) -0.009(4) -0.014(4)
O30 0.041(6) 0.035(5) 0.021(6) -0.010(4) 0.003(5) -0.019(4)
N1 0.043(7) 0.016(5) 0.011(6) 0.003(4) -0.005(5) -0.004(5)
N2 0.021(6) 0.030(6) 0.030(7) -0.018(5) -0.001(5) 0.013(5)
N3 0.030(4) 0.027(4) 0.025(4) -0.003(3) 0.003(3) 0.000(3)
N4 0.034(7) 0.029(6) 0.033(8) -0.011(5) 0.002(6) 0.006(6)
N5 0.059(9) 0.045(8) 0.039(9) 0.011(6) -0.018(7) -0.014(7)
N6 0.026(6) 0.016(5) 0.029(7) -0.013(5) -0.001(5) 0.006(5)
N7 0.044(7) 0.014(5) 0.030(7) 0.001(5) -0.009(6) -0.003(5)
N8 0.028(6) 0.038(6) 0.018(7) -0.007(5) -0.008(5) -0.007(5)
N9 0.037(7) 0.053(8) 0.020(7) 0.004(6) -0.008(6) -0.009(6)
N10 0.032(7) 0.032(6) 0.029(8) 0.004(5) 0.000(6) -0.003(6)
N11 0.017(6) 0.030(6) 0.026(7) -0.017(5) -0.011(5) 0.010(5)
N12 0.027(6) 0.028(6) 0.027(7) -0.013(5) -0.006(5) -0.002(5)
N13 0.020(4) 0.036(4) 0.019(4) -0.005(3) -0.001(3) 0.005(3)
N14 0.036(7) 0.037(6) 0.025(7) -0.013(5) -0.018(6) 0.004(6)
N15 0.048(8) 0.034(6) 0.042(9) -0.006(6) -0.024(7) -0.012(6)
N16 0.014(5) 0.015(5) 0.033(7) 0.003(4) -0.007(5) -0.001(4)
N17 0.029(6) 0.026(5) 0.022(7) -0.013(5) 0.010(5) -0.009(5)
N18 0.027(6) 0.038(6) 0.021(7) -0.008(5) 0.002(5) -0.003(5)
N19 0.051(9) 0.034(7) 0.044(10) -0.002(6) -0.021(7) 0.001(6)
N20 0.053(9) 0.046(8) 0.020(8) -0.007(6) -0.005(7) 0.012(7)
C1 0.035(8) 0.029(7) 0.026(9) 0.001(6) -0.001(7) -0.016(6)
C2 0.026(5) 0.025(5) 0.022(5) -0.006(4) 0.006(4) 0.003(4)
C3 0.056(7) 0.041(7) 0.037(7) -0.010(6) -0.014(6) -0.013(5)
C4 0.042(5) 0.029(5) 0.025(5) -0.008(4) 0.000(4) 0.000(4)
C5 0.037(4) 0.027(4) 0.024(4) -0.004(3) 0.002(4) -0.001(3)
C6 0.041(5) 0.029(5) 0.024(5) -0.004(4) 0.004(4) 0.000(4)
C7 0.108(17) 0.089(14) 0.045(13) -0.011(10) 0.017(12) -0.063(13)
C8 0.053(9) 0.007(5) 0.021(8) -0.003(5) -0.008(7) 0.002(6)
C9 0.036(8) 0.031(7) 0.014(8) -0.007(6) 0.015(6) -0.002(6)
C10 0.128(19) 0.18(2) 0.037(12) 0.008(13) -0.004(12) -0.127(19)
C11 0.055(10) 0.051(9) 0.026(9) 0.003(7) -0.020(8) -0.023(8)
C12 0.038(8) 0.029(7) 0.022(8) -0.005(6) -0.001(7) -0.012(6)
C13 0.025(7) 0.007(5) 0.032(9) -0.007(5) -0.004(6) -0.001(5)
C14 0.051(10) 0.052(9) 0.025(9) 0.002(7) -0.006(8) -0.015(8)
C15 0.027(8) 0.041(8) 0.031(9) -0.006(7) -0.001(7) -0.017(7)
C16 0.020(5) 0.035(5) 0.022(5) -0.005(4) -0.004(4) 0.009(4)
C17 0.039(10) 0.090(13) 0.055(13) -0.024(10) -0.005(9) -0.028(9)
C18 0.024(5) 0.039(5) 0.021(5) -0.005(4) 0.003(4) 0.009(4)
C19 0.024(4) 0.037(4) 0.019(4) -0.007(3) 0.000(3) 0.006(3)
C20 0.031(5) 0.040(5) 0.020(5) -0.006(4) -0.005(4) 0.006(4)
C21 0.049(7) 0.063(8) 0.039(8) -0.004(6) -0.018(6) -0.017(5)
C22 0.029(8) 0.016(6) 0.025(8) 0.002(5) -0.017(7) 0.004(6)
C23 0.053(9) 0.027(7) 0.017(8) -0.006(6) 0.002(7) -0.012(7)
C24 0.048(11) 0.047(9) 0.072(14) -0.013(9) -0.025(10) -0.013(8)
C25 0.057(10) 0.029(7) 0.018(9) 0.002(6) -0.023(8) -0.002(7)
C26 0.057(11) 0.033(8) 0.025(9) -0.008(7) -0.006(8) -0.003(7)
C27 0.036(9) 0.031(7) 0.027(9) -0.001(6) 0.002(7) -0.004(7)
C28 0.045(10) 0.047(9) 0.047(12) 0.011(8) -0.020(9) 0.010(8)

loop_
_atom_type_symbol
_atom_type_description
_atom_type_scat_dispersion_real
_atom_type_scat_dispersion_imag
_atom_type_scat_source
C C 0.0033 0.0016 'International Tables Vol C Tables 4.2.6.8 and 6.1.1.4'
H H 0.0000 0.0000 'International Tables Vol C Tables 4.2.6.8 and 6.1.1.4'
N N 0.0061 0.0033 'International Tables Vol C Tables 4.2.6.8 and 6.1.1.4'
O O 0.0106 0.0060 'International Tables Vol C Tables 4.2.6.8 and 6.1.1.4'
Cu Cu 0.3201 1.2651 'International Tables Vol C Tables 4.2.6.8 and 6.1.1.4'
Mo Mo -1.6832 0.6857 'International Tables Vol C Tables 4.2.6.8 and 6.1.1.4'

loop_
_geom_angle_atom_site_label_1
_geom_angle_atom_site_label_2
_geom_angle_atom_site_label_3
_geom_angle
_geom_angle_site_symmetry_1
_geom_angle_site_symmetry_3
O1 Cu1 O2 177.1(4) . .
O1 Cu1 N6 88.6(4) . .
O2 Cu1 N6 92.1(4) . .
O1 Cu1 N1 92.3(4) . .
O2 Cu1 N1 86.9(4) . .
N6 Cu1 N1 177.2(5) . .
O3 Cu2 O2 173.2(4) . .
O3 Cu2 N11 88.5(4) . .
O2 Cu2 N11 91.5(4) . .
O3 Cu2 N2 92.8(4) . .
O2 Cu2 N2 87.4(4) . .
N11 Cu2 N2 177.7(4) . .
O4 Cu3 O3 179.2(4) . .
O4 Cu3 N16 88.1(4) . .
O3 Cu3 N16 91.5(4) . .
O4 Cu3 N12 93.3(4) . .
O3 Cu3 N12 87.2(4) . .
N16 Cu3 N12 178.6(5) . .
O4 Cu4 O1 173.1(4) . 1_465
O4 Cu4 N7 92.8(4) . 1_465
O1 Cu4 N7 88.2(4) 1_465 1_465
O4 Cu4 N17 86.7(4) . .
O1 Cu4 N17 92.5(4) 1_465 .
N7 Cu4 N17 177.9(5) 1_465 .
O8 Mo1 O7 104.3(5) . .
O8 Mo1 O6 101.2(4) . .
O7 Mo1 O6 101.3(4) . .
O8 Mo1 O15 100.1(4) . .
O7 Mo1 O15 97.9(4) . .
O6 Mo1 O15 146.6(4) . .
O8 Mo1 O25 90.9(4) . .
O7 Mo1 O25 163.1(4) . .
O6 Mo1 O25 82.7(4) . .
O15 Mo1 O25 71.6(3) . .
O8 Mo1 O5 161.5(4) . .
O7 Mo1 O5 94.0(4) . .
O6 Mo1 O5 77.5(3) . .
O15 Mo1 O5 74.1(3) . .
O25 Mo1 O5 70.7(3) . .
O10 Mo2 O11 104.1(5) . .
O10 Mo2 O6 100.2(4) . .
O11 Mo2 O6 101.2(4) . .
O10 Mo2 O9 100.7(4) . .
O11 Mo2 O9 102.9(4) . .
O6 Mo2 O9 142.9(4) . .
O10 Mo2 O29 166.5(4) . .
O11 Mo2 O29 89.3(4) . .
O6 Mo2 O29 76.2(3) . .
O9 Mo2 O29 76.4(3) . .
O10 Mo2 O5 97.3(4) . .
O11 Mo2 O5 158.5(4) . .
O6 Mo2 O5 74.5(3) . .
O9 Mo2 O5 72.7(3) . .
O29 Mo2 O5 69.2(3) . .
O13 Mo3 O14 103.5(4) . .
O13 Mo3 O9 101.8(4) . .
O14 Mo3 O9 100.1(4) . .
O13 Mo3 O12 97.6(4) . .
O14 Mo3 O12 102.0(4) . .
O9 Mo3 O12 146.1(4) . .
O13 Mo3 O5 96.4(4) . .
O14 Mo3 O5 160.1(4) . .
O9 Mo3 O5 76.3(3) . .
O12 Mo3 O5 74.1(3) . .
O13 Mo3 O28 165.7(4) . .
O14 Mo3 O28 88.7(4) . .
O9 Mo3 O28 83.0(3) . .
O12 Mo3 O28 72.3(3) . .
O5 Mo3 O28 71.5(3) . .
O17 Mo4 O16 105.8(4) . .
O17 Mo4 O12 97.9(4) . .
O16 Mo4 O12 98.4(4) . .
O17 Mo4 O15 103.2(4) . .
O16 Mo4 O15 97.1(4) . .
O12 Mo4 O15 149.3(4) . .
O17 Mo4 O5 96.1(4) . .
O16 Mo4 O5 158.1(4) . .
O12 Mo4 O5 77.8(3) . .
O15 Mo4 O5 77.9(3) . .
O17 Mo4 O18 171.5(4) . .
O16 Mo4 O18 82.2(4) . .
O12 Mo4 O18 78.0(3) . .
O15 Mo4 O18 78.1(3) . .
O5 Mo4 O18 75.8(3) . .
O20 Mo5 O21 105.0(5) . .
O20 Mo5 O19 99.9(4) . .
O21 Mo5 O19 102.3(4) . .
O20 Mo5 O28 95.6(4) . .
O21 Mo5 O28 100.2(4) . .
O19 Mo5 O28 148.2(4) . .
O20 Mo5 O18 93.0(4) . .
O21 Mo5 O18 161.8(4) . .
O19 Mo5 O18 76.9(3) . .
O28 Mo5 O18 74.7(3) . .
O20 Mo5 O12 162.4(4) . .
O21 Mo5 O12 90.4(4) . .
O19 Mo5 O12 84.7(4) . .
O28 Mo5 O12 72.9(3) . .
O18 Mo5 O12 71.3(3) . .
O23 Mo6 O24 105.7(5) . .
O23 Mo6 O19 101.5(4) . .
O24 Mo6 O19 100.0(4) . .
O23 Mo6 O22 102.6(4) . .
O24 Mo6 O22 98.0(4) . .
O19 Mo6 O22 144.5(4) . .
O23 Mo6 O16 90.3(4) . .
O24 Mo6 O16 163.9(4) . .
O19 Mo6 O16 77.2(3) . .
O22 Mo6 O16 77.0(3) . .
O23 Mo6 O18 159.1(4) . .
O24 Mo6 O18 95.1(4) . .
O19 Mo6 O18 74.2(3) . .
O22 Mo6 O18 74.0(3) . .
O16 Mo6 O18 68.8(3) . .
O26 Mo7 O27 104.4(5) . .
O26 Mo7 O22 101.4(4) . .
O27 Mo7 O22 101.5(4) . .
O26 Mo7 O25 101.2(4) . .
O27 Mo7 O25 96.9(4) . .
O22 Mo7 O25 146.2(4) . .
O26 Mo7 O15 89.0(4) . .
O27 Mo7 O15 163.4(3) . .
O22 Mo7 O15 85.0(4) . .
O25 Mo7 O15 70.6(3) . .
O26 Mo7 O18 160.2(4) . .
O27 Mo7 O18 95.4(4) . .
O22 Mo7 O18 75.9(3) . .
O25 Mo7 O18 74.3(3) . .
O15 Mo7 O18 71.2(3) . .
O30 Mo8 O29 105.7(4) . .
O30 Mo8 O28 100.7(4) . .
O29 Mo8 O28 97.5(4) . .
O30 Mo8 O25 99.9(4) . .
O29 Mo8 O25 95.7(4) . .
O28 Mo8 O25 151.4(4) . .
O30 Mo8 O18 95.7(4) . .
O29 Mo8 O18 158.5(4) . .
O28 Mo8 O18 79.2(3) . .
O25 Mo8 O18 79.2(3) . .
O30 Mo8 O5 171.3(4) . .
O29 Mo8 O5 82.7(4) . .
O28 Mo8 O5 80.0(3) . .
O25 Mo8 O5 76.6(3) . .
O18 Mo8 O5 75.8(3) . .
Cu1 O1 Cu4 122.5(5) . 1_645
Cu1 O1 H1O 106.5 . .
Cu4 O1 H1O 106.4 1_645 .
Cu2 O2 Cu1 123.7(5) . .
Cu2 O2 H2O 105.2 . .
Cu1 O2 H2O 105.2 . .
Cu2 O3 Cu3 122.4(5) . .
Cu2 O3 H3O 110.3 . .
Cu3 O3 H3O 110.3 . .
Cu3 O4 Cu4 123.9(4) . .
Cu3 O4 H4O 108.4 . .
Cu4 O4 H4O 108.4 . .
Mo4 O5 Mo1 91.4(3) . .
Mo4 O5 Mo3 91.2(3) . .
Mo1 O5 Mo3 161.7(4) . .
Mo4 O5 Mo8 104.2(3) . .
Mo1 O5 Mo8 98.7(3) . .
Mo3 O5 Mo8 98.2(3) . .
Mo4 O5 Mo2 161.6(4) . .
Mo1 O5 Mo2 85.7(3) . .
Mo3 O5 Mo2 86.2(2) . .
Mo8 O5 Mo2 94.2(3) . .
Mo1 O6 Mo2 115.1(4) . .
Mo3 O9 Mo2 117.9(4) . .
Mo4 O12 Mo3 109.7(4) . .
Mo4 O12 Mo5 109.3(4) . .
Mo3 O12 Mo5 104.9(3) . .
Mo4 O15 Mo1 109.1(4) . .
Mo4 O15 Mo7 110.2(4) . .
Mo1 O15 Mo7 104.5(4) . .
Mo4 O16 Mo6 114.6(4) . .
Mo8 O18 Mo5 91.3(3) . .
Mo8 O18 Mo4 104.1(4) . .
Mo5 O18 Mo4 98.5(3) . .
Mo8 O18 Mo7 90.5(3) . .
Mo5 O18 Mo7 162.5(5) . .
Mo4 O18 Mo7 98.0(3) . .
Mo8 O18 Mo6 161.5(5) . .
Mo5 O18 Mo6 85.9(3) . .
Mo4 O18 Mo6 94.4(3) . .
Mo7 O18 Mo6 86.8(3) . .
Mo5 O19 Mo6 116.3(4) . .
Mo7 O22 Mo6 117.7(4) . .
Mo8 O25 Mo7 108.0(4) . .
Mo8 O25 Mo1 111.7(4) . .
Mo7 O25 Mo1 104.6(4) . .
Mo8 O28 Mo5 109.1(4) . .
Mo8 O28 Mo3 108.0(3) . .
Mo5 O28 Mo3 101.7(3) . .
Mo8 O29 Mo2 113.9(4) . .
C1 N1 N2 107.1(10) . .
C1 N1 Cu1 131.6(9) . .
N2 N1 Cu1 121.3(8) . .
C2 N2 N1 107.7(11) . .
C2 N2 Cu2 131.5(8) . .
N1 N2 Cu2 120.4(8) . .
C2 N3 C1 104.2(11) . .
C2 N3 C5 131.4(11) . .
C1 N3 C5 124.4(11) . .
N5 N4 C4 107.4(12) . .
N4 N5 C6 111.7(14) . .
N4 N5 H5 124.1 . .
C6 N5 H5 124.1 . .
C8 N6 N7 104.3(10) . .
C8 N6 Cu1 135.0(8) . .
N7 N6 Cu1 120.4(8) . .
C9 N7 N6 106.9(11) . .
C9 N7 Cu4 132.9(9) . 1_645
N6 N7 Cu4 120.1(8) . 1_645
C8 N8 C9 103.4(11) . .
C8 N8 C12 127.3(11) . .
C9 N8 C12 129.3(11) . .
C11 N9 N10 114.0(13) . .
C11 N9 H9 123.0 . .
N10 N9 H9 123.0 . .
C13 N10 N9 103.6(11) . .
C16 N11 N12 106.2(10) . .
C16 N11 Cu2 134.2(9) . .
N12 N11 Cu2 119.5(8) . .
C15 N12 N11 108.7(10) . .
C15 N12 Cu3 130.8(9) . .
N11 N12 Cu3 120.2(8) . .
C16 N13 C15 103.7(11) . .
C16 N13 C19 129.9(10) . .
C15 N13 C19 126.4(11) . .
C18 N14 N15 111.9(13) . .
C18 N14 H14 124.1 . .
N15 N14 H14 124.1 . .
C20 N15 N14 106.3(11) . .
C22 N16 N17 107.8(10) . .
C22 N16 Cu3 133.0(8) . .
N17 N16 Cu3 119.2(8) . .
C23 N17 N16 106.5(11) . .
C23 N17 Cu4 132.7(9) . .
N16 N17 Cu4 120.7(7) . .
C22 N18 C23 105.9(11) . .
C22 N18 C26 128.5(11) . .
C23 N18 C26 125.5(11) . .
C25 N19 N20 116.7(13) . .
C25 N19 H19 121.7 . .
N20 N19 H19 121.7 . .
C27 N20 N19 101.6(13) . .
N1 C1 N3 109.2(11) . .
N1 C1 H1 125.4 . .
N3 C1 H1 125.4 . .
N2 C2 N3 111.7(11) . .
N2 C2 H2 124.2 . .
N3 C2 H2 124.2 . .
C4 C3 H3A 109.5 . .
C4 C3 H3B 109.5 . .
H3A C3 H3B 109.5 . .
C4 C3 H3C 109.5 . .
H3A C3 H3C 109.5 . .
H3B C3 H3C 109.5 . .
N4 C4 C5 107.5(13) . .
N4 C4 C3 122.0(14) . .
C5 C4 C3 130.3(14) . .
C6 C5 C4 109.2(14) . .
C6 C5 N3 125.2(13) . .
C4 C5 N3 125.5(13) . .
C5 C6 N5 104.0(14) . .
C5 C6 C7 130.8(14) . .
N5 C6 C7 125.0(14) . .
C6 C7 H7A 109.5 . .
C6 C7 H7B 109.5 . .
H7A C7 H7B 109.5 . .
C6 C7 H7C 109.5 . .
H7A C7 H7C 109.5 . .
H7B C7 H7C 109.5 . .
N8 C8 N6 114.0(11) . .
N8 C8 H8 123.0 . .
N6 C8 H8 123.0 . .
N7 C9 N8 111.2(11) . .
N7 C9 H9A 124.4 . .
N8 C9 H9A 124.4 . .
C11 C10 H10A 109.5 . .
C11 C10 H10B 109.5 . .
H10A C10 H10B 109.5 . .
C11 C10 H10C 109.5 . .
H10A C10 H10C 109.5 . .
H10B C10 H10C 109.5 . .
N9 C11 C12 103.9(13) . .
N9 C11 C10 126.7(15) . .
C12 C11 C10 129.4(14) . .
C11 C12 C13 107.7(13) . .
C11 C12 N8 124.0(12) . .
C13 C12 N8 128.3(12) . .
N10 C13 C12 110.8(12) . .
N10 C13 C14 121.5(12) . .
C12 C13 C14 127.7(13) . .
C13 C14 H14A 109.5 . .
C13 C14 H14B 109.5 . .
H14A C14 H14B 109.5 . .
C13 C14 H14C 109.5 . .
H14A C14 H14C 109.5 . .
H14B C14 H14C 109.5 . .
N12 C15 N13 108.5(12) . .
N12 C15 H15 125.8 . .
N13 C15 H15 125.8 . .
N11 C16 N13 112.9(11) . .
N11 C16 H16 123.6 . .
N13 C16 H16 123.6 . .
C18 C17 H17A 109.5 . .
C18 C17 H17B 109.5 . .
H17A C17 H17B 109.5 . .
C18 C17 H17C 109.5 . .
H17A C17 H17C 109.5 . .
H17B C17 H17C 109.5 . .
N14 C18 C19 104.2(13) . .
N14 C18 C17 120.0(14) . .
C19 C18 C17 135.4(14) . .
C18 C19 C20 110.4(13) . .
C18 C19 N13 124.0(13) . .
C20 C19 N13 125.6(13) . .
N15 C20 C19 107.2(13) . .
N15 C20 C21 123.5(13) . .
C19 C20 C21 129.2(14) . .
C20 C21 H21A 109.5 . .
C20 C21 H21B 109.5 . .
H21A C21 H21B 109.5 . .
C20 C21 H21C 109.5 . .
H21A C21 H21C 109.5 . .
H21B C21 H21C 109.5 . .
N16 C22 N18 111.3(10) . .
N16 C22 H22 124.4 . .
N18 C22 H22 124.4 . .
N17 C23 N18 108.7(11) . .
N17 C23 H23 125.7 . .
N18 C23 H23 125.7 . .
C25 C24 H24A 109.5 . .
C25 C24 H24B 109.5 . .
H24A C24 H24B 109.5 . .
C25 C24 H24C 109.5 . .
H24A C24 H24C 109.5 . .
H24B C24 H24C 109.5 . .
N19 C25 C26 101.3(14) . .
N19 C25 C24 123.2(14) . .
C26 C25 C24 135.5(15) . .
C27 C26 C25 109.7(14) . .
C27 C26 N18 128.7(14) . .
C25 C26 N18 121.5(14) . .
C26 C27 N20 110.8(14) . .
C26 C27 C28 128.7(14) . .
N20 C27 C28 120.6(15) . .
C27 C28 H28A 109.5 . .
C27 C28 H28B 109.5 . .
H28A C28 H28B 109.5 . .
C27 C28 H28C 109.5 . .
H28A C28 H28C 109.5 . .
H28B C28 H28C 109.5 . .

loop_
_geom_bond_atom_site_label_1
_geom_bond_atom_site_label_2
_geom_bond_distance
_geom_bond_site_symmetry_2
Cu1 O1 1.922(8) .
Cu1 O2 1.948(8) .
Cu1 N6 1.968(10) .
Cu1 N1 1.998(10) .
Cu2 O3 1.916(8) .
Cu2 O2 1.930(8) .
Cu2 N11 1.982(11) .
Cu2 N2 2.000(12) .
Cu3 O4 1.901(7) .
Cu3 O3 1.950(8) .
Cu3 N16 1.967(10) .
Cu3 N12 1.983(10) .
Cu4 O4 1.911(7) .
Cu4 O1 1.946(8) 1_465
Cu4 N7 1.974(11) 1_465
Cu4 N17 1.985(11) .
Mo1 O8 1.694(9) .
Mo1 O7 1.706(10) .
Mo1 O6 1.915(9) .
Mo1 O15 1.995(9) .
Mo1 O25 2.301(9) .
Mo1 O5 2.318(8) .
Mo2 O10 1.654(10) .
Mo2 O11 1.711(8) .
Mo2 O6 1.918(8) .
Mo2 O9 1.925(8) .
Mo2 O29 2.382(9) .
Mo2 O5 2.437(8) .
Mo3 O13 1.700(9) .
Mo3 O14 1.706(9) .
Mo3 O9 1.875(8) .
Mo3 O12 1.978(8) .
Mo3 O5 2.324(7) .
Mo3 O28 2.398(8) .
Mo4 O17 1.687(9) .
Mo4 O16 1.734(9) .
Mo4 O12 1.960(8) .
Mo4 O15 1.961(8) .
Mo4 O5 2.183(8) .
Mo4 O18 2.329(9) .
Mo5 O20 1.688(9) .
Mo5 O21 1.719(9) .
Mo5 O19 1.890(8) .
Mo5 O28 2.016(8) .
Mo5 O18 2.314(8) .
Mo5 O12 2.342(9) .
Mo6 O23 1.690(9) .
Mo6 O24 1.720(10) .
Mo6 O19 1.904(8) .
Mo6 O22 1.909(9) .
Mo6 O16 2.381(9) .
Mo6 O18 2.414(8) .
Mo7 O26 1.693(9) .
Mo7 O27 1.699(10) .
Mo7 O22 1.906(9) .
Mo7 O25 2.022(8) .
Mo7 O15 2.326(10) .
Mo7 O18 2.337(8) .
Mo8 O30 1.705(9) .
Mo8 O29 1.764(8) .
Mo8 O28 1.937(8) .
Mo8 O25 1.953(8) .
Mo8 O18 2.186(8) .
Mo8 O5 2.329(8) .
O1 Cu4 1.946(8) 1_645
O1 H1O 0.8501 .
O2 H2O 0.8500 .
O3 H3O 0.8500 .
O4 H4O 0.8500 .
N1 C1 1.312(16) .
N1 N2 1.370(13) .
N2 C2 1.289(16) .
N3 C2 1.335(16) .
N3 C1 1.388(16) .
N3 C5 1.412(17) .
N4 N5 1.326(15) .
N4 C4 1.344(18) .
N5 C6 1.388(18) .
N5 H5 0.8800 .
N6 C8 1.316(16) .
N6 N7 1.402(12) .
N7 C9 1.299(15) .
N7 Cu4 1.974(11) 1_645
N8 C8 1.313(14) .
N8 C9 1.370(16) .
N8 C12 1.434(16) .
N9 C11 1.360(17) .
N9 N10 1.368(15) .
N9 H9 0.8800 .
N10 C13 1.325(17) .
N11 C16 1.272(15) .
N11 N12 1.401(13) .
N12 C15 1.283(17) .
N13 C16 1.345(15) .
N13 C15 1.413(15) .
N13 C19 1.427(17) .
N14 C18 1.369(17) .
N14 N15 1.377(15) .
N14 H14 0.8800 .
N15 C20 1.371(18) .
N16 C22 1.296(15) .
N16 N17 1.390(12) .
N17 C23 1.328(15) .
N18 C22 1.326(14) .
N18 C23 1.383(16) .
N18 C26 1.435(17) .
N19 C25 1.333(19) .
N19 N20 1.366(17) .
N19 H19 0.8800 .
N20 C27 1.351(18) .
C1 H1 0.9500 .
C2 H2 0.9500 .
C3 C4 1.459(19) .
C3 H3A 0.9800 .
C3 H3B 0.9800 .
C3 H3C 0.9800 .
C4 C5 1.395(18) .
C5 C6 1.354(19) .
C6 C7 1.58(2) .
C7 H7A 0.9800 .
C7 H7B 0.9800 .
C7 H7C 0.9800 .
C8 H8 0.9500 .
C9 H9A 0.9500 .
C10 C11 1.55(2) .
C10 H10A 0.9800 .
C10 H10B 0.9800 .
C10 H10C 0.9800 .
C11 C12 1.36(2) .
C12 C13 1.401(16) .
C13 C14 1.478(18) .
C14 H14A 0.9800 .
C14 H14B 0.9800 .
C14 H14C 0.9800 .
C15 H15 0.9500 .
C16 H16 0.9500 .
C17 C18 1.487(19) .
C17 H17A 0.9800 .
C17 H17B 0.9800 .
C17 H17C 0.9800 .
C18 C19 1.38(2) .
C19 C20 1.388(18) .
C20 C21 1.44(2) .
C21 H21A 0.9800 .
C21 H21B 0.9800 .
C21 H21C 0.9800 .
C22 H22 0.9500 .
C23 H23 0.9500 .
C24 C25 1.43(2) .
C24 H24A 0.9800 .
C24 H24B 0.9800 .
C24 H24C 0.9800 .
C25 C26 1.390(19) .
C26 C27 1.35(2) .
C27 C28 1.491(19) .
C28 H28A 0.9800 .
C28 H28B 0.9800 .
C28 H28C 0.9800 .

loop_
_geom_torsion_atom_site_label_1
_geom_torsion_atom_site_label_2
_geom_torsion_atom_site_label_3
_geom_torsion_atom_site_label_4
_geom_torsion
_geom_torsion_site_symmetry_1
_geom_torsion_site_symmetry_4
O26 Mo7 Mo8 O30 107.6(6) . .
O27 Mo7 Mo8 O30 2.3(4) . .
O22 Mo7 Mo8 O30 -98.0(4) . .
O25 Mo7 Mo8 O30 112.0(5) . .
O15 Mo7 Mo8 O30 -175.9(4) . .
O18 Mo7 Mo8 O30 -101.5(4) . .
O26 Mo7 Mo8 O29 -0.4(7) . .
O27 Mo7 Mo8 O29 -105.8(5) . .
O22 Mo7 Mo8 O29 154.0(5) . .
O25 Mo7 Mo8 O29 4.0(6) . .
O15 Mo7 Mo8 O29 76.1(5) . .
O18 Mo7 Mo8 O29 150.5(5) . .
O26 Mo7 Mo8 O28 -151.7(6) . .
O27 Mo7 Mo8 O28 102.9(4) . .
O22 Mo7 Mo8 O28 2.6(5) . .
O25 Mo7 Mo8 O28 -147.4(5) . .
O15 Mo7 Mo8 O28 -75.3(4) . .
O18 Mo7 Mo8 O28 -0.9(5) . .
O26 Mo7 Mo8 O25 -4.4(7) . .
O27 Mo7 Mo8 O25 -109.7(6) . .
O22 Mo7 Mo8 O25 150.0(6) . .
O15 Mo7 Mo8 O25 72.1(5) . .
O18 Mo7 Mo8 O25 146.5(6) . .
O26 Mo7 Mo8 O18 -150.9(6) . .
O27 Mo7 Mo8 O18 103.7(5) . .
O22 Mo7 Mo8 O18 3.5(5) . .
O25 Mo7 Mo8 O18 -146.5(6) . .
O15 Mo7 Mo8 O18 -74.4(4) . .
O26 Mo7 Mo8 O5 -76.9(6) . .
O27 Mo7 Mo8 O5 177.7(4) . .
O22 Mo7 Mo8 O5 77.5(4) . .
O25 Mo7 Mo8 O5 -72.6(5) . .
O15 Mo7 Mo8 O5 -0.5(3) . .
O18 Mo7 Mo8 O5 73.9(4) . .
O26 Mo7 Mo8 Mo5 -163.3(5) . .
O27 Mo7 Mo8 Mo5 91.3(3) . .
O22 Mo7 Mo8 Mo5 -8.9(3) . .
O25 Mo7 Mo8 Mo5 -158.9(4) . .
O15 Mo7 Mo8 Mo5 -86.8(2) . .
O18 Mo7 Mo8 Mo5 -12.4(3) . .
O20 Mo5 Mo8 O30 -1.6(4) . .
O21 Mo5 Mo8 O30 -107.3(6) . .
O19 Mo5 Mo8 O30 96.7(4) . .
O28 Mo5 Mo8 O30 -109.6(5) . .
O18 Mo5 Mo8 O30 98.9(4) . .
O12 Mo5 Mo8 O30 173.8(3) . .
O20 Mo5 Mo8 O29 109.6(5) . .
O21 Mo5 Mo8 O29 3.9(7) . .
O19 Mo5 Mo8 O29 -152.1(5) . .
O28 Mo5 Mo8 O29 1.5(6) . .
O18 Mo5 Mo8 O29 -150.0(5) . .
O12 Mo5 Mo8 O29 -75.1(5) . .
O20 Mo5 Mo8 O28 108.1(5) . .
O21 Mo5 Mo8 O28 2.3(7) . .
O19 Mo5 Mo8 O28 -153.6(5) . .
O18 Mo5 Mo8 O28 -151.5(5) . .
O12 Mo5 Mo8 O28 -76.6(5) . .
O20 Mo5 Mo8 O25 -103.1(4) . .
O21 Mo5 Mo8 O25 151.2(6) . .
O19 Mo5 Mo8 O25 -4.8(5) . .
O28 Mo5 Mo8 O25 148.8(5) . .
O18 Mo5 Mo8 O25 -2.6(5) . .
O12 Mo5 Mo8 O25 72.3(4) . .
O20 Mo5 Mo8 O18 -100.5(5) . .
O21 Mo5 Mo8 O18 153.8(6) . .
O19 Mo5 Mo8 O18 -2.1(5) . .
O28 Mo5 Mo8 O18 151.5(5) . .
O12 Mo5 Mo8 O18 74.9(4) . .
O20 Mo5 Mo8 O5 -174.0(4) . .
O21 Mo5 Mo8 O5 80.2(5) . .
O19 Mo5 Mo8 O5 -75.7(4) . .
O28 Mo5 Mo8 O5 77.9(5) . .
O18 Mo5 Mo8 O5 -73.6(4) . .
O12 Mo5 Mo8 O5 1.3(3) . .
O20 Mo5 Mo8 Mo7 -87.9(3) . .
O21 Mo5 Mo8 Mo7 166.4(5) . .
O19 Mo5 Mo8 Mo7 10.4(3) . .
O28 Mo5 Mo8 Mo7 164.1(4) . .
O18 Mo5 Mo8 Mo7 12.6(3) . .
O12 Mo5 Mo8 Mo7 87.5(2) . .
N6 Cu1 O1 Cu4 -3.1(5) . 1_645
N1 Cu1 O1 Cu4 174.3(5) . 1_645
N11 Cu2 O2 Cu1 176.0(6) . .
N2 Cu2 O2 Cu1 -6.1(6) . .
N6 Cu1 O2 Cu2 -177.6(6) . .
N1 Cu1 O2 Cu2 5.0(6) . .
N11 Cu2 O3 Cu3 -11.3(6) . .
N2 Cu2 O3 Cu3 170.6(6) . .
N16 Cu3 O3 Cu2 -164.8(5) . .
N12 Cu3 O3 Cu2 14.8(6) . .
N16 Cu3 O4 Cu4 -12.4(5) . .
N12 Cu3 O4 Cu4 167.9(5) . .
N7 Cu4 O4 Cu3 -169.8(5) 1_465 .
N17 Cu4 O4 Cu3 12.2(5) . .
O17 Mo4 O5 Mo1 83.4(4) . .
O16 Mo4 O5 Mo1 -97.8(9) . .
O12 Mo4 O5 Mo1 -179.8(4) . .
O15 Mo4 O5 Mo1 -18.8(3) . .
O18 Mo4 O5 Mo1 -99.4(3) . .
O17 Mo4 O5 Mo3 -78.5(4) . .
O16 Mo4 O5 Mo3 100.3(9) . .
O12 Mo4 O5 Mo3 18.2(3) . .
O15 Mo4 O5 Mo3 179.3(4) . .
O18 Mo4 O5 Mo3 98.7(3) . .
O17 Mo4 O5 Mo8 -177.3(4) . .
O12 Mo4 O5 Mo8 -80.5(4) . .
O15 Mo4 O5 Mo8 80.5(4) . .
O18 Mo4 O5 Mo8 0.0(3) . .
O16 Mo4 O5 Mo2 -178.2(9) . .
O7 Mo1 O5 Mo4 -78.3(4) . .
O6 Mo1 O5 Mo4 -179.0(4) . .
O15 Mo1 O5 Mo4 18.8(3) . .
O25 Mo1 O5 Mo4 94.4(3) . .
O7 Mo1 O5 Mo8 177.1(4) . .
O6 Mo1 O5 Mo8 76.4(4) . .
O15 Mo1 O5 Mo8 -85.8(4) . .
O25 Mo1 O5 Mo8 -10.2(3) . .
O7 Mo1 O5 Mo2 83.5(4) . .
O6 Mo1 O5 Mo2 -17.2(3) . .
O15 Mo1 O5 Mo2 -179.4(4) . .
O25 Mo1 O5 Mo2 -103.8(3) . .
O13 Mo3 O5 Mo4 77.8(4) . .
O9 Mo3 O5 Mo4 178.4(4) . .
O12 Mo3 O5 Mo4 -18.4(3) . .
O28 Mo3 O5 Mo4 -94.5(3) . .
O9 Mo3 O5 Mo8 -77.0(4) . .
O12 Mo3 O5 Mo8 86.2(4) . .
O28 Mo3 O5 Mo8 10.0(3) . .
O13 Mo3 O5 Mo2 -83.9(4) . .
O9 Mo3 O5 Mo2 16.7(3) . .
O12 Mo3 O5 Mo2 179.9(4) . .
O28 Mo3 O5 Mo2 103.7(3) . .
O29 Mo8 O5 Mo4 -179.7(4) . .
O28 Mo8 O5 Mo4 81.3(3) . .
O25 Mo8 O5 Mo4 -82.0(3) . .
O18 Mo8 O5 Mo4 0.1(3) . .
Mo7 Mo8 O5 Mo4 -46.0(2) . .
Mo5 Mo8 O5 Mo4 45.4(2) . .
O29 Mo8 O5 Mo1 -86.0(3) . .
O28 Mo8 O5 Mo1 175.0(4) . .
O25 Mo8 O5 Mo1 11.7(3) . .
O18 Mo8 O5 Mo1 93.7(3) . .
Mo7 Mo8 O5 Mo1 47.6(2) . .
Mo5 Mo8 O5 Mo1 139.0(2) . .
O29 Mo8 O5 Mo3 87.0(3) . .
O28 Mo8 O5 Mo3 -12.0(3) . .
O25 Mo8 O5 Mo3 -175.3(4) . .
O18 Mo8 O5 Mo3 -93.3(3) . .
Mo7 Mo8 O5 Mo3 -139.4(2) . .
Mo5 Mo8 O5 Mo3 -48.0(2) . .
O29 Mo8 O5 Mo2 0.3(3) . .
O28 Mo8 O5 Mo2 -98.7(3) . .
O25 Mo8 O5 Mo2 98.0(3) . .
O18 Mo8 O5 Mo2 180.0(3) . .
Mo7 Mo8 O5 Mo2 133.9(2) . .
Mo5 Mo8 O5 Mo2 -134.7(2) . .
O10 Mo2 O5 Mo1 -81.2(4) . .
O6 Mo2 O5 Mo1 17.4(3) . .
O9 Mo2 O5 Mo1 179.8(4) . .
O29 Mo2 O5 Mo1 98.2(3) . .
O10 Mo2 O5 Mo3 82.4(4) . .
O6 Mo2 O5 Mo3 -179.0(4) . .
O9 Mo2 O5 Mo3 -16.5(3) . .
O29 Mo2 O5 Mo3 -98.2(3) . .
O10 Mo2 O5 Mo8 -179.6(4) . .
O6 Mo2 O5 Mo8 -81.0(3) . .
O9 Mo2 O5 Mo8 81.4(3) . .
O29 Mo2 O5 Mo8 -0.2(2) . .
O8 Mo1 O6 Mo2 -174.4(5) . .
O7 Mo1 O6 Mo2 -67.1(6) . .
O15 Mo1 O6 Mo2 56.7(9) . .
O25 Mo1 O6 Mo2 96.2(5) . .
O5 Mo1 O6 Mo2 24.5(4) . .
O10 Mo2 O6 Mo1 71.3(6) . .
O11 Mo2 O6 Mo1 178.1(5) . .
O9 Mo2 O6 Mo1 -52.1(8) . .
O29 Mo2 O6 Mo1 -95.4(5) . .
O5 Mo2 O6 Mo1 -23.5(4) . .
O13 Mo3 O9 Mo2 69.6(6) . .
O14 Mo3 O9 Mo2 175.8(5) . .
O12 Mo3 O9 Mo2 -54.1(9) . .
O5 Mo3 O9 Mo2 -24.2(4) . .
O28 Mo3 O9 Mo2 -96.8(5) . .
O10 Mo2 O9 Mo3 -71.0(6) . .
O11 Mo2 O9 Mo3 -178.3(5) . .
O6 Mo2 O9 Mo3 52.3(8) . .
O29 Mo2 O9 Mo3 95.6(5) . .
O5 Mo2 O9 Mo3 23.5(4) . .
O17 Mo4 O12 Mo3 71.6(5) . .
O16 Mo4 O12 Mo3 179.0(4) . .
O15 Mo4 O12 Mo3 -61.5(9) . .
O5 Mo4 O12 Mo3 -23.0(4) . .
O18 Mo4 O12 Mo3 -100.9(4) . .
O17 Mo4 O12 Mo5 -173.8(4) . .
O16 Mo4 O12 Mo5 -66.5(4) . .
O15 Mo4 O12 Mo5 53.0(8) . .
O5 Mo4 O12 Mo5 91.6(4) . .
O18 Mo4 O12 Mo5 13.7(3) . .
O13 Mo3 O12 Mo4 -72.6(5) . .
O14 Mo3 O12 Mo4 -178.2(5) . .
O9 Mo3 O12 Mo4 52.1(8) . .
O5 Mo3 O12 Mo4 21.9(4) . .
O28 Mo3 O12 Mo4 97.1(4) . .
O13 Mo3 O12 Mo5 170.0(4) . .
O14 Mo3 O12 Mo5 64.4(4) . .
O9 Mo3 O12 Mo5 -65.3(7) . .
O5 Mo3 O12 Mo5 -95.5(3) . .
O28 Mo3 O12 Mo5 -20.3(3) . .
O21 Mo5 O12 Mo4 166.1(5) . .
O19 Mo5 O12 Mo4 63.8(4) . .
O28 Mo5 O12 Mo4 -93.4(4) . .
O18 Mo5 O12 Mo4 -14.2(3) . .
O20 Mo5 O12 Mo3 75.1(13) . .
O21 Mo5 O12 Mo3 -76.3(4) . .
O19 Mo5 O12 Mo3 -178.6(4) . .
O28 Mo5 O12 Mo3 24.3(3) . .
O18 Mo5 O12 Mo3 103.4(4) . .
O17 Mo4 O15 Mo1 -70.2(5) . .
O16 Mo4 O15 Mo1 -178.3(5) . .
O12 Mo4 O15 Mo1 61.9(9) . .
O5 Mo4 O15 Mo1 23.4(4) . .
O18 Mo4 O15 Mo1 101.2(4) . .
O17 Mo4 O15 Mo7 175.6(4) . .
O16 Mo4 O15 Mo7 67.5(4) . .
O12 Mo4 O15 Mo7 -52.3(9) . .
O5 Mo4 O15 Mo7 -90.8(4) . .
O18 Mo4 O15 Mo7 -13.0(3) . .
O8 Mo1 O15 Mo4 175.7(5) . .
O7 Mo1 O15 Mo4 69.6(5) . .
O6 Mo1 O15 Mo4 -55.1(9) . .
O25 Mo1 O15 Mo4 -96.8(4) . .
O5 Mo1 O15 Mo4 -22.3(4) . .
O8 Mo1 O15 Mo7 -66.5(4) . .
O7 Mo1 O15 Mo7 -172.6(4) . .
O6 Mo1 O15 Mo7 62.7(7) . .
O25 Mo1 O15 Mo7 21.0(3) . .
O5 Mo1 O15 Mo7 95.5(3) . .
O26 Mo7 O15 Mo4 -164.9(5) . .
O27 Mo7 O15 Mo4 50.7(15) . .
O22 Mo7 O15 Mo4 -63.4(4) . .
O25 Mo7 O15 Mo4 92.8(4) . .
O18 Mo7 O15 Mo4 13.4(3) . .
O26 Mo7 O15 Mo1 78.0(4) . .
O22 Mo7 O15 Mo1 179.5(4) . .
O25 Mo7 O15 Mo1 -24.3(3) . .
O18 Mo7 O15 Mo1 -103.7(4) . .
O17 Mo4 O16 Mo6 176.6(4) . .
O12 Mo4 O16 Mo6 75.9(4) . .
O15 Mo4 O16 Mo6 -77.5(4) . .
O18 Mo4 O16 Mo6 -0.7(4) . .
O23 Mo6 O16 Mo4 -178.8(5) . .
O19 Mo6 O16 Mo4 -77.1(4) . .
O22 Mo6 O16 Mo4 78.3(5) . .
O18 Mo6 O16 Mo4 0.7(4) . .
O30 Mo8 O18 Mo5 -83.2(4) . .
O29 Mo8 O18 Mo5 99.8(9) . .
O28 Mo8 O18 Mo5 16.7(3) . .
O25 Mo8 O18 Mo5 177.8(4) . .
O5 Mo8 O18 Mo5 99.0(3) . .
O30 Mo8 O18 Mo4 177.8(3) . .
O28 Mo8 O18 Mo4 -82.3(3) . .
O25 Mo8 O18 Mo4 78.7(4) . .
O5 Mo8 O18 Mo4 0.0(3) . .
O30 Mo8 O18 Mo7 79.4(4) . .
O29 Mo8 O18 Mo7 -97.7(9) . .
O28 Mo8 O18 Mo7 179.3(4) . .
O25 Mo8 O18 Mo7 -19.6(3) . .
O5 Mo8 O18 Mo7 -98.4(3) . .
O20 Mo5 O18 Mo8 78.6(4) . .
O19 Mo5 O18 Mo8 178.1(4) . .
O28 Mo5 O18 Mo8 -16.4(3) . .
O12 Mo5 O18 Mo8 -93.1(3) . .
O20 Mo5 O18 Mo4 -176.9(4) . .
O21 Mo5 O18 Mo4 12.4(14) . .
O19 Mo5 O18 Mo4 -77.4(4) . .
O28 Mo5 O18 Mo4 88.1(3) . .
O12 Mo5 O18 Mo4 11.4(3) . .
O19 Mo5 O18 Mo6 16.4(3) . .
O28 Mo5 O18 Mo6 -178.0(4) . .
O12 Mo5 O18 Mo6 105.2(3) . .
O16 Mo4 O18 Mo8 -179.4(4) . .
O12 Mo4 O18 Mo8 80.3(3) . .
O15 Mo4 O18 Mo8 -80.3(4) . .
O5 Mo4 O18 Mo8 0.1(3) . .
O16 Mo4 O18 Mo5 87.1(3) . .
O12 Mo4 O18 Mo5 -13.2(3) . .
O15 Mo4 O18 Mo5 -173.9(4) . .
O5 Mo4 O18 Mo5 -93.5(3) . .
O16 Mo4 O18 Mo7 -86.8(4) . .
O12 Mo4 O18 Mo7 172.9(4) . .
O15 Mo4 O18 Mo7 12.2(3) . .
O5 Mo4 O18 Mo7 92.6(3) . .
O16 Mo4 O18 Mo6 0.6(3) . .
O12 Mo4 O18 Mo6 -99.7(3) . .
O15 Mo4 O18 Mo6 99.6(3) . .
O5 Mo4 O18 Mo6 180.0(3) . .
O26 Mo7 O18 Mo8 98.7(10) . .
O27 Mo7 O18 Mo8 -76.3(4) . .
O22 Mo7 O18 Mo8 -176.8(4) . .
O25 Mo7 O18 Mo8 19.3(3) . .
O15 Mo7 O18 Mo8 93.7(3) . .
O27 Mo7 O18 Mo4 179.4(4) . .
O22 Mo7 O18 Mo4 78.8(4) . .
O25 Mo7 O18 Mo4 -85.0(4) . .
O15 Mo7 O18 Mo4 -10.6(3) . .
O27 Mo7 O18 Mo6 85.4(4) . .
O22 Mo7 O18 Mo6 -15.2(3) . .
O25 Mo7 O18 Mo6 -179.0(4) . .
O15 Mo7 O18 Mo6 -104.6(3) . .
O24 Mo6 O18 Mo5 82.5(4) . .
O19 Mo6 O18 Mo5 -16.5(3) . .
O22 Mo6 O18 Mo5 179.3(4) . .
O16 Mo6 O18 Mo5 -98.6(3) . .
O23 Mo6 O18 Mo4 0.9(11) . .
O24 Mo6 O18 Mo4 -179.3(4) . .
O19 Mo6 O18 Mo4 81.7(4) . .
O22 Mo6 O18 Mo4 -82.5(4) . .
O16 Mo6 O18 Mo4 -0.5(2) . .
O19 Mo6 O18 Mo7 179.4(4) . .
O22 Mo6 O18 Mo7 15.3(3) . .
O16 Mo6 O18 Mo7 97.3(3) . .
O20 Mo5 O19 Mo6 67.3(6) . .
O21 Mo5 O19 Mo6 175.2(5) . .
O18 Mo5 O19 Mo6 -23.5(5) . .
O12 Mo5 O19 Mo6 -95.5(5) . .
O23 Mo6 O19 Mo5 -178.2(6) . .
O24 Mo6 O19 Mo5 -69.8(6) . .
O22 Mo6 O19 Mo5 49.7(9) . .
O16 Mo6 O19 Mo5 94.1(5) . .
O18 Mo6 O19 Mo5 22.8(5) . .
O26 Mo7 O22 Mo6 -178.3(6) . .
O27 Mo7 O22 Mo6 -70.8(6) . .
O25 Mo7 O22 Mo6 50.7(9) . .
O15 Mo7 O22 Mo6 93.8(5) . .
O18 Mo7 O22 Mo6 21.9(5) . .
O23 Mo6 O22 Mo7 179.9(6) . .
O24 Mo6 O22 Mo7 71.7(6) . .
O19 Mo6 O22 Mo7 -48.3(10) . .
O16 Mo6 O22 Mo7 -92.7(5) . .
O18 Mo6 O22 Mo7 -21.4(5) . .
O30 Mo8 O25 Mo7 -69.9(5) . .
O29 Mo8 O25 Mo7 -177.0(4) . .
O28 Mo8 O25 Mo7 65.7(9) . .
O18 Mo8 O25 Mo7 24.1(4) . .
O5 Mo8 O25 Mo7 101.9(4) . .
O30 Mo8 O25 Mo1 175.7(4) . .
O29 Mo8 O25 Mo1 68.5(4) . .
O28 Mo8 O25 Mo1 -48.7(8) . .
O18 Mo8 O25 Mo1 -90.3(4) . .
O5 Mo8 O25 Mo1 -12.5(3) . .
O26 Mo7 O25 Mo8 176.9(5) . .
O27 Mo7 O25 Mo8 70.7(5) . .
O22 Mo7 O25 Mo8 -51.9(9) . .
O15 Mo7 O25 Mo8 -98.2(4) . .
O18 Mo7 O25 Mo8 -22.9(4) . .
O26 Mo7 O25 Mo1 -64.0(5) . .
O27 Mo7 O25 Mo1 -170.2(4) . .
O22 Mo7 O25 Mo1 67.1(7) . .
O15 Mo7 O25 Mo1 20.9(3) . .
O18 Mo7 O25 Mo1 96.1(4) . .
O8 Mo1 O25 Mo8 -167.5(4) . .
O6 Mo1 O25 Mo8 -66.2(4) . .
O15 Mo1 O25 Mo8 92.1(4) . .
O5 Mo1 O25 Mo8 13.0(3) . .
O8 Mo1 O25 Mo7 76.0(4) . .
O7 Mo1 O25 Mo7 -77.8(13) . .
O6 Mo1 O25 Mo7 177.2(4) . .
O15 Mo1 O25 Mo7 -24.4(3) . .
O5 Mo1 O25 Mo7 -103.5(4) . .
O30 Mo8 O28 Mo5 73.4(5) . .
O29 Mo8 O28 Mo5 -178.9(4) . .
O25 Mo8 O28 Mo5 -62.0(8) . .
O18 Mo8 O28 Mo5 -20.4(4) . .
O5 Mo8 O28 Mo5 -97.7(4) . .
O30 Mo8 O28 Mo3 -176.8(4) . .
O29 Mo8 O28 Mo3 -69.1(4) . .
O25 Mo8 O28 Mo3 47.7(8) . .
O18 Mo8 O28 Mo3 89.3(4) . .
O5 Mo8 O28 Mo3 12.1(3) . .
O20 Mo5 O28 Mo8 -72.0(5) . .
O21 Mo5 O28 Mo8 -178.3(5) . .
O19 Mo5 O28 Mo8 47.1(9) . .
O18 Mo5 O28 Mo8 19.6(4) . .
O12 Mo5 O28 Mo8 94.4(4) . .
O20 Mo5 O28 Mo3 174.1(4) . .
O21 Mo5 O28 Mo3 67.8(4) . .
O19 Mo5 O28 Mo3 -66.8(7) . .
O18 Mo5 O28 Mo3 -94.3(4) . .
O12 Mo5 O28 Mo3 -19.5(3) . .
O14 Mo3 O28 Mo8 165.7(5) . .
O9 Mo3 O28 Mo8 65.3(4) . .
O12 Mo3 O28 Mo8 -91.3(4) . .
O5 Mo3 O28 Mo8 -12.6(3) . .
O14 Mo3 O28 Mo5 -79.6(4) . .
O9 Mo3 O28 Mo5 -180.0(4) . .
O12 Mo3 O28 Mo5 23.4(3) . .
O5 Mo3 O28 Mo5 102.1(4) . .
O30 Mo8 O29 Mo2 -178.0(4) . .
O28 Mo8 O29 Mo2 78.6(4) . .
O25 Mo8 O29 Mo2 -76.0(4) . .
O18 Mo8 O29 Mo2 -1.0(11) . .
O5 Mo8 O29 Mo2 -0.3(3) . .
O10 Mo2 O29 Mo8 2.8(18) . .
O11 Mo2 O29 Mo8 -179.6(5) . .
O6 Mo2 O29 Mo8 78.7(4) . .
O9 Mo2 O29 Mo8 -76.1(4) . .
O5 Mo2 O29 Mo8 0.3(4) . .
O1 Cu1 N1 N2 -178.1(9) . .
O2 Cu1 N1 N2 -0.9(9) . .
Cu1 N1 N2 C2 -176.3(9) . .
C1 N1 N2 Cu2 174.2(8) . .
O3 Cu2 N2 N1 -168.1(9) . .
O2 Cu2 N2 N1 5.1(9) . .
C4 N4 N5 C6 1.1(14) . .
O1 Cu1 N6 C8 178.0(13) . .
O2 Cu1 N6 C8 0.8(13) . .
O1 Cu1 N6 N7 4.8(9) . .
O2 Cu1 N6 N7 -172.4(9) . .
C8 N6 N7 C9 -4.1(14) . .
Cu1 N6 N7 C9 170.9(9) . .
C8 N6 N7 Cu4 179.7(9) . 1_645
Cu1 N6 N7 Cu4 -5.3(12) . 1_645
C11 N9 N10 C13 -0.7(15) . .
O3 Cu2 N11 N12 0.5(9) . .
O2 Cu2 N11 N12 -172.7(9) . .
Cu2 N11 N12 C15 -175.2(9) . .
C16 N11 N12 Cu3 -172.7(9) . .
O4 Cu3 N12 N11 166.7(9) . .
O3 Cu3 N12 N11 -14.0(9) . .
O4 Cu3 N16 N17 6.7(8) . .
O3 Cu3 N16 N17 -172.6(8) . .
C22 N16 N17 C23 -0.7(14) . .
Cu3 N16 N17 C23 -177.3(9) . .
C22 N16 N17 Cu4 176.6(8) . .
Cu3 N16 N17 Cu4 -0.1(12) . .
O4 Cu4 N17 C23 169.8(13) . .
O1 Cu4 N17 C23 -17.1(13) 1_465 .
O4 Cu4 N17 N16 -6.6(8) . .
O1 Cu4 N17 N16 166.5(8) 1_465 .
C25 N19 N20 C27 1.7(15) . .
N2 N1 C1 N3 0.6(14) . .
Cu1 N1 C1 N3 177.5(8) . .
C2 N3 C1 N1 -1.8(14) . .
C5 N3 C1 N1 178.8(11) . .
N1 N2 C2 N3 -2.2(15) . .
Cu2 N2 C2 N3 -174.4(9) . .
C1 N3 C2 N2 2.4(15) . .
C5 N3 C2 N2 -178.3(13) . .
N5 N4 C4 C5 -2.2(14) . .
N5 N4 C4 C3 -178.6(12) . .
N4 C4 C5 C6 2.5(15) . .
C3 C4 C5 C6 178.6(13) . .
N4 C4 C5 N3 179.2(11) . .
C3 C4 C5 N3 -5(2) . .
C2 N3 C5 C6 73(2) . .
C1 N3 C5 C6 -107.9(16) . .
C2 N3 C5 C4 -103.2(18) . .
C1 N3 C5 C4 76.0(17) . .
C4 C5 C6 N5 -1.8(15) . .
N3 C5 C6 N5 -178.4(11) . .
C4 C5 C6 C7 174.3(14) . .
N3 C5 C6 C7 -2(2) . .
N4 N5 C6 C5 0.4(15) . .
N4 N5 C6 C7 -176.0(13) . .
C9 N8 C8 N6 -2.9(16) . .
C12 N8 C8 N6 177.9(12) . .
N7 N6 C8 N8 4.4(15) . .
Cu1 N6 C8 N8 -169.5(9) . .
N6 N7 C9 N8 2.6(15) . .
Cu4 N7 C9 N8 178.1(9) 1_645 .
C8 N8 C9 N7 0.0(15) . .
C12 N8 C9 N7 179.1(12) . .
N10 N9 C11 C12 -1.0(16) . .
N10 N9 C11 C10 177.7(16) . .
N9 C11 C12 C13 2.2(15) . .
C10 C11 C12 C13 -176.4(17) . .
N9 C11 C12 N8 179.5(11) . .
C10 C11 C12 N8 1(3) . .
C8 N8 C12 C11 89.9(19) . .
C9 N8 C12 C11 -89.0(18) . .
C8 N8 C12 C13 -93.3(17) . .
C9 N8 C12 C13 87.7(19) . .
N9 N10 C13 C12 2.1(13) . .
N9 N10 C13 C14 -178.5(11) . .
C11 C12 C13 N10 -2.8(15) . .
N8 C12 C13 N10 180.0(12) . .
C11 C12 C13 C14 177.8(13) . .
N8 C12 C13 C14 1(2) . .
N11 N12 C15 N13 -3.1(14) . .
Cu3 N12 C15 N13 171.1(9) . .
C16 N13 C15 N12 2.9(15) . .
C19 N13 C15 N12 -178.1(12) . .
N12 N11 C16 N13 -0.2(16) . .
Cu2 N11 C16 N13 176.5(9) . .
C15 N13 C16 N11 -1.5(16) . .
C19 N13 C16 N11 179.5(13) . .
N15 N14 C18 C19 -1.3(13) . .
N15 N14 C18 C17 -175.2(11) . .
N14 C18 C19 C20 0.7(14) . .
C17 C18 C19 C20 173.2(15) . .
N14 C18 C19 N13 -179.1(11) . .
C17 C18 C19 N13 -7(2) . .
C16 N13 C19 C18 -93.0(18) . .
C15 N13 C19 C18 88.3(17) . .
C16 N13 C19 C20 87.3(19) . .
C15 N13 C19 C20 -91.4(17) . .
N14 N15 C20 C19 -0.9(14) . .
N14 N15 C20 C21 177.3(12) . .
C18 C19 C20 N15 0.2(15) . .
N13 C19 C20 N15 179.9(11) . .
C18 C19 C20 C21 -177.9(14) . .
N13 C19 C20 C21 2(2) . .
N17 N16 C22 N18 0.9(14) . .
Cu3 N16 C22 N18 176.9(9) . .
C23 N18 C22 N16 -0.7(15) . .
C26 N18 C22 N16 177.0(13) . .
N16 N17 C23 N18 0.2(14) . .
Cu4 N17 C23 N18 -176.6(8) . .
C22 N18 C23 N17 0.3(15) . .
C26 N18 C23 N17 -177.5(13) . .
N20 N19 C25 C26 -2.0(15) . .
N20 N19 C25 C24 177.8(12) . .
N19 C25 C26 C27 1.4(15) . .
C24 C25 C26 C27 -178.4(16) . .
N19 C25 C26 N18 -176.0(12) . .
C24 C25 C26 N18 4(2) . .
C22 N18 C26 C27 -85(2) . .
C23 N18 C26 C27 92.1(19) . .
C22 N18 C26 C25 91.7(17) . .
C23 N18 C26 C25 -91.0(18) . .
C25 C26 C27 N20 -0.5(17) . .
N18 C26 C27 N20 176.7(12) . .
C25 C26 C27 C28 178.0(13) . .
N18 C26 C27 C28 -5(2) . .
N19 N20 C27 C26 -0.7(15) . .
N19 N20 C27 C28 -179.3(11) . .

loop_
_platon_squeeze_void_nr
_platon_squeeze_void_average_x
_platon_squeeze_void_average_y
_platon_squeeze_void_average_z
_platon_squeeze_void_volume
_platon_squeeze_void_count_electrons
_platon_squeeze_void_content
1 0.500 0.000 0.000 506 136 '12 H2O'
